data_7720128
loop_
_publ_author_name
'Buth, Julian'
'Vishnevskiy, Yury V.'
'Lamm, Jan-Hendrik'
'Neumann, Beate'
'Stammler, Hans-Georg'
'Mitzel, Norbert W.'

_publ_section_title
;
 Tuning reactivity through implementation of the HSAB concept in oxygen-
 and sulphur-bridged Al/P and Ga/P FLPs.
;
_journal_issue 6
_journal_name_full 'Dalton transactions (Cambridge, England : 2003)'
_journal_page_first 2691
_journal_page_last 2701
_journal_paper_doi 10.1039/d6dt00151c
_journal_volume 55
_journal_year 2026
_chemical_formula_moiety 'C23 H56 Al P S3 Si4'
_chemical_formula_sum 'C23 H56 Al P S3 Si4'
_chemical_formula_weight 599.196
_space_group_crystal_system monoclinic
_space_group_IT_number 15
_space_group_name_Hall '-C 2yc'
_space_group_name_H-M_alt 'C 1 2/c 1'
_symmetry_Int_Tables_number 15
_atom_sites_solution_primary dual
_audit_creation_date 2023-11-14
_audit_creation_method
;
Olex2 1.5-alpha
(compiled 2023.08.24 svn.re1ec1418 for OlexSys, GUI svn.r6817)
;
_audit_update_record
;
2025-11-17 deposited with the CCDC.	2026-01-21 downloaded from the CCDC.
;
_cell_angle_alpha 90
_cell_angle_beta 90.657(1)
_cell_angle_gamma 90
_cell_formula_units_Z 8
_cell_length_a 20.7333(1)
_cell_length_b 11.8416(1)
_cell_length_c 28.2218(1)
_cell_measurement_reflns_used 87875
_cell_measurement_temperature 100.0(1)
_cell_measurement_theta_max 75.8430
_cell_measurement_theta_min 3.0690
_cell_volume 6928.43(7)
_computing_cell_refinement 'CrysAlisPro 1.171.43.93a (Rigaku OD, 2023)'
_computing_data_collection 'CrysAlisPro system (CCD 43.93a 64-bit (release 17-10-2023))'
_computing_data_reduction 'CrysAlisPro 1.171.43.93a (Rigaku OD, 2023)'
_computing_molecular_graphics 'Olex2 1.5-alpha (Dolomanov et al., 2009)'
_computing_publication_material 'Olex2 1.5-alpha (Dolomanov et al., 2009)'
_computing_structure_refinement 'olex2.refine 1.5-alpha (Bourhis et al., 2015)'
_computing_structure_solution 'SHELXT 2018/2 (Sheldrick, 2018)'
_diffrn_ambient_environment N~2~
_diffrn_ambient_temperature 100.0(1)
_diffrn_detector 'CCD plate'
_diffrn_detector_area_resol_mean 5.3114
_diffrn_detector_type Atlas
_diffrn_measured_fraction_theta_full 0.9998
_diffrn_measured_fraction_theta_max 0.9954
_diffrn_measurement_details
;
List of Runs (angles in degrees, time in seconds):

  # Type    Start    End  Width  t~exp~   \w     \q     \k     \f   Frames
#--------------------------------------------------------------------------
  1  \w   -114.00 -19.00   1.00    1.00    --  -41.83 -38.00 -30.00   95
  2  \w    -87.00  -6.00   1.00    1.00    --  -41.83 125.00  90.00   81
  3  \w    -87.00  -6.00   1.00    1.00    --  -41.83 125.00 -90.00   81
  4  \w   -114.00 -19.00   1.00    1.00    --  -41.83 -38.00-120.00   95
  5  \w   -112.00 -15.00   1.00    1.00    --  -41.83 -57.00  90.00   97
  6  \w   -112.00 -15.00   1.00    1.00    --  -41.83 -57.00-180.00   97
  7  \w     10.00  42.00   1.00    1.00    --   41.83  80.00 124.24   32
  8  \w     10.00  42.00   1.00    1.00    --   41.83  79.00  72.33   32
  9  \w    -28.00  68.00   1.00    1.00    --   41.83 -57.00-150.00   96
 10  \w     10.00  42.00   1.00    1.00    --   41.83  78.00-107.93   32
 11  \w     15.00 112.00   1.00    1.00    --   41.83  57.00  60.00   97
 12  \w      9.00  42.00   1.00    1.00    --   41.83  82.00-177.74   33
 13  \w     10.00  42.00   1.00    1.00    --   41.83  79.00  -0.88   32
 14  \w     19.00 114.00   1.00    1.00    --   41.83  38.00-180.00   95
 15  \w    -28.00  68.00   1.00    1.00    --   41.83 -57.00  30.00   96
 16  \w      9.00  42.00   1.00    1.00    --   41.83  82.00 -50.28   33
 17  \w     15.00 112.00   1.00    1.00    --   41.83  57.00  60.00   97
 18  \w     83.00 178.00   1.00    4.00    --  111.00  61.00 -30.00   95
 19  \w     83.00 178.00   1.00    4.00    --  111.00  61.00-180.00   95
 20  \w     83.00 178.00   1.00    4.00    --  111.00  61.00-120.00   95
 21  \w     39.00 109.00   1.00    4.00    --  111.00-111.00  90.00   70
 22  \w     83.00 178.00   1.00    4.00    --  111.00  61.00 -90.00   95
 23  \w     87.00 178.00   1.00    4.00    --  111.00  45.00 120.00   91
 24  \w     87.00 178.00   1.00    4.00    --  111.00  45.00  60.00   91
 25  \w     83.00 178.00   1.00    4.00    --  111.00  61.00 -90.00   95
 26  \w     83.00 178.00   1.00    4.00    --  111.00  61.00-180.00   95
 27  \w     39.00 109.00   1.00    4.00    --  111.00-111.00 150.00   70
 28  \w     83.00 178.00   1.00    4.00    --  111.00  61.00 120.00   95
 29  \w     83.00 178.00   1.00    4.00    --  111.00  61.00 120.00   95
 30  \w     83.00 178.00   1.00    4.00    --  111.00  61.00  30.00   95
 31  \w     83.00 178.00   1.00    4.00    --  111.00  61.00 -60.00   95
 32  \w     83.00 178.00   1.00    4.00    --  111.00  61.00-120.00   95
 33  \w     83.00 178.00   1.00    4.00    --  111.00  61.00 -60.00   95
 34  \w     83.00 178.00   1.00    4.00    --  111.00  61.00  60.00   95
 35  \w     83.00 178.00   1.00    4.00    --  111.00  61.00  90.00   95
 36  \w     83.00 178.00   1.00    4.00    --  111.00  61.00  60.00   95
 37  \w     87.00 178.00   1.00    4.00    --  111.00  45.00  30.00   91
 38  \w     87.00 178.00   1.00    4.00    --  111.00  45.00  90.00   91
 39  \w     83.00 178.00   1.00    4.00    --  111.00  61.00-150.00   95
 40  \w     83.00 178.00   1.00    4.00    --  111.00  61.00  90.00   95
 41  \w     87.00 178.00   1.00    4.00    --  111.00  45.00 -30.00   91
 42  \w     87.00 178.00   1.00    4.00    --  111.00  45.00-120.00   91
 43  \w     87.00 178.00   1.00    4.00    --  111.00  45.00-180.00   91
 44  \w     87.00 178.00   1.00    4.00    --  111.00  45.00 -90.00   91
 45  \w     87.00 178.00   1.00    4.00    --  111.00  45.00-150.00   91
 46  \w     87.00 178.00   1.00    4.00    --  111.00  45.00  60.00   91
 47  \w     87.00 178.00   1.00    4.00    --  111.00  45.00   0.00   91
 48  \w     87.00 178.00   1.00    4.00    --  111.00  45.00   0.00   91
 49  \w     87.00 178.00   1.00    4.00    --  111.00  45.00 150.00   91
 50  \w     87.00 178.00   1.00    4.00    --  111.00  45.00 -60.00   91
 51  \w     40.00 135.00   1.00    4.00    --  111.00 -45.00 -90.00   95
 52  \w     40.00 135.00   1.00    4.00    --  111.00 -45.00 -90.00   95
 53  \w     83.00 178.00   1.00    4.00    --  111.00  61.00 150.00   95
 54  \w     39.00 109.00   1.00    4.00    --  111.00-111.00-180.00   70
 55  \w     39.00 109.00   1.00    4.00    --  111.00-111.00  30.00   70
 56  \w     40.00 135.00   1.00    4.00    --  111.00 -45.00-180.00   95
 57  \w     39.00 109.00   1.00    4.00    --  111.00-111.00 -90.00   70
 58  \w     39.00 109.00   1.00    4.00    --  111.00-111.00  60.00   70
 59  \w     39.00 109.00   1.00    4.00    --  111.00-111.00  60.00   70
 60  \w     30.00 107.00   1.00    4.00    --  111.00 -94.00 -90.00   77
 61  \w     39.00 109.00   1.00    4.00    --  111.00-111.00   0.00   70
 62  \w     40.00 135.00   1.00    4.00    --  111.00 -45.00  30.00   95
 63  \w     83.00 178.00   1.00    4.00    --  111.00  61.00 150.00   95
 64  \w     39.00 109.00   1.00    4.00    --  111.00-111.00 120.00   70
 65  \w     50.00 106.00   1.00    4.00    --  111.00 -94.00-180.00   56
 66  \w     83.00 109.00   1.00    4.00    --  111.00-111.00 -30.00   26
 67  \w    127.00 160.00   1.00    4.00    --  111.00 111.00 -60.00   33
 68  \w     39.00  66.00   1.00    4.00    --  111.00-111.00 -30.00   27
 69  \w     79.00 135.00   1.00    4.00    --  111.00 -45.00  30.00   56
 70  \w     46.00 100.00   1.00    4.00    --  111.00 -94.00-150.00   54
 71  \w    124.00 177.00   1.00    4.00    --  111.00  61.00  30.00   53
 72  \w    147.00 178.00   1.00    4.00    --  111.00  61.00 -30.00   31
 73  \w     92.00 119.00   1.00    4.00    --  111.00 -45.00-180.00   27
 74  \w     83.00 133.00   1.00    4.00    --  111.00  61.00   0.00   50
;
_diffrn_measurement_device 'four-circle diffractometer'
_diffrn_measurement_device_type 'SuperNova, Dual, Cu at home/near, Atlas'
_diffrn_measurement_method '\w scans'
_diffrn_orient_matrix_type 'CrysAlisPro convention (1999,Acta A55,543-557)'
_diffrn_orient_matrix_UB_11 -0.0420981000
_diffrn_orient_matrix_UB_12 0.0396987000
_diffrn_orient_matrix_UB_13 -0.0421477000
_diffrn_orient_matrix_UB_21 -0.0512169000
_diffrn_orient_matrix_UB_22 -0.0890050000
_diffrn_orient_matrix_UB_23 0.0125401000
_diffrn_orient_matrix_UB_31 -0.0335494000
_diffrn_orient_matrix_UB_32 0.0861749000
_diffrn_orient_matrix_UB_33 0.0323605000
_diffrn_radiation_monochromator mirror
_diffrn_radiation_probe x-ray
_diffrn_radiation_type 'Cu K\a'
_diffrn_radiation_wavelength 1.54184
_diffrn_reflns_av_R_equivalents 0.0776
_diffrn_reflns_av_unetI/netI 0.0237
_diffrn_reflns_Laue_measured_fraction_full 0.9998
_diffrn_reflns_Laue_measured_fraction_max 0.9954
_diffrn_reflns_limit_h_max 26
_diffrn_reflns_limit_h_min -26
_diffrn_reflns_limit_k_max 14
_diffrn_reflns_limit_k_min -14
_diffrn_reflns_limit_l_max 35
_diffrn_reflns_limit_l_min -35
_diffrn_reflns_number 124642
_diffrn_reflns_point_group_measured_fraction_full 0.9998
_diffrn_reflns_point_group_measured_fraction_max 0.9954
_diffrn_reflns_theta_full 67.6840
_diffrn_reflns_theta_max 76.08
_diffrn_reflns_theta_min 3.13
_diffrn_source 'micro-focus sealed X-ray tube'
_diffrn_source_type 'SuperNova (Cu) X-ray Source'
_exptl_absorpt_coefficient_mu 4.041
_exptl_absorpt_correction_T_max 0.551
_exptl_absorpt_correction_T_min 0.151
_exptl_absorpt_correction_type gaussian
_exptl_absorpt_process_details
;
CrysAlisPro 1.171.43.93a (Rigaku Oxford Diffraction, 2023)
Numerical absorption correction based on gaussian integration over
a multifaceted crystal model
Empirical absorption correction using spherical harmonics,
implemented in SCALE3 ABSPACK scaling algorithm.
;
_exptl_crystal_colour 'clear violet'
_exptl_crystal_colour_lustre clear
_exptl_crystal_colour_primary violet
_exptl_crystal_density_diffrn 1.149
_exptl_crystal_description irregular
_exptl_crystal_F_000 2632.289
_exptl_crystal_size_max 0.58
_exptl_crystal_size_mid 0.32
_exptl_crystal_size_min 0.19
_refine_diff_density_max 0.7552
_refine_diff_density_min -0.2493
_refine_diff_density_rms 0.0704
_refine_ls_d_res_high 0.7942
_refine_ls_d_res_low 14.1100
_refine_ls_goodness_of_fit_ref 1.0468
_refine_ls_hydrogen_treatment constr
_refine_ls_matrix_type full
_refine_ls_number_constraints 56
_refine_ls_number_parameters 457
_refine_ls_number_reflns 7188
_refine_ls_number_restraints 0
_refine_ls_restrained_S_all 1.0468
_refine_ls_R_factor_all 0.0307
_refine_ls_R_factor_gt 0.0305
_refine_ls_shift/su_max 0.0009
_refine_ls_shift/su_mean 0.0001
_refine_ls_structure_factor_coef Fsqd
_refine_ls_weighting_details 'w=1/[\s^2^(Fo^2^)+(0.0597P)^2^+1.9277P] where P=(Fo^2^+2Fc^2^)/3'
_refine_ls_weighting_scheme calc
_refine_ls_wR_factor_gt 0.0798
_refine_ls_wR_factor_ref 0.0801
_reflns_Friedel_coverage 0.0
_reflns_limit_h_max 26
_reflns_limit_h_min -26
_reflns_limit_k_max 14
_reflns_limit_k_min 0
_reflns_limit_l_max 35
_reflns_limit_l_min 0
_reflns_number_gt 7113
_reflns_number_total 7188
_reflns_threshold_expression I>=2u(I)
_cod_data_source_file d6dt00151c3.cif
_cod_data_source_block AlSPxCS2
_cod_database_code 7720128
_chemical_oxdiff_formula 'C23 H56 Al P S3 Si4'
_olex2_refinement_description
;
1. Fixed Uiso
 At 1.2 times of:
  All C(H) groups
 At 1.5 times of:
  All C(H,H,H) groups
;
_olex2_refine_details
;
Refinement using NoSpherA2, an implementation of
NOn-SPHERical Atom-form-factors in Olex2.
Please cite:
F. Kleemiss et al. Chem. Sci. DOI 10.1039/D0SC05526C - 2021
NoSpherA2 implementation of HAR makes use of
tailor-made aspherical atomic form factors calculated
on-the-fly from a Hirshfeld-partitioned electron density (ED) - not from
spherical-atom form factors.

The ED is calculated from a gaussian basis set single determinant SCF
wavefunction - either Hartree-Fock or DFT using selected funtionals
 - for a fragment of the crystal.
This fragment can be embedded in an electrostatic crystal field by employing cluster charges
or modelled using implicit solvation models, depending on the software used.
The following options were used:
   SOFTWARE:       ORCA 5.0
   PARTITIONING:   NoSpherA2
   INT ACCURACY:   Normal
   METHOD:         R2SCAN
   BASIS SET:      def2-TZVP
   CHARGE:         0
   MULTIPLICITY:   1
   DATE:           2023-11-14_11-03-26
;
_olex2_date_sample_data_collection 2023-11-13
_olex2_submission_special_instructions 'No special instructions were received'
_oxdiff_exptl_absorpt_empirical_details
;
Empirical correction (ABSPACK) includes:
- Absorption correction using spherical harmonics
- Frame scaling
- Detector area scaling
;
_oxdiff_exptl_absorpt_empirical_full_max 4.857
_oxdiff_exptl_absorpt_empirical_full_min 0.526

loop_
_space_group_symop_id
_space_group_symop_operation_xyz
1 x,y,z
2 -x,y,-z+1/2
3 -x,-y,-z
4 x,-y,z-1/2
5 x+1/2,y+1/2,z
6 -x+1/2,y+1/2,-z+1/2
7 -x+1/2,-y+1/2,-z
8 x+1/2,-y+1/2,z-1/2

loop_
_atom_site_label
_atom_site_type_symbol
_atom_site_fract_x
_atom_site_fract_y
_atom_site_fract_z
_atom_site_U_iso_or_equiv
_atom_site_adp_type
_atom_site_occupancy
_atom_site_refinement_flags_posn
S1 S 0.271104(11) 0.25782(2) 0.393583(8) 0.01734(7) Uani 1.000000 .
S2 S 0.364530(12) 0.31829(2) 0.297224(8) 0.01892(7) Uani 1.000000 .
S3 S 0.276201(13) 0.21052(2) 0.228183(9) 0.02324(8) Uani 1.000000 .
P1 P 0.234687(12) 0.22118(2) 0.328829(9) 0.01553(7) Uani 1.000000 .
Si1 Si 0.311075(14) 0.58321(2) 0.436176(11) 0.02044(8) Uani 1.000000 .
Si2 Si 0.434307(13) 0.59793(2) 0.373688(10) 0.01738(8) Uani 1.000000 .
Si3 Si 0.498992(14) 0.18996(2) 0.370072(11) 0.02085(8) Uani 1.000000 .
Si4 Si 0.417013(13) 0.18596(2) 0.464152(10) 0.01714(8) Uani 1.000000 .
Al1 Al 0.368362(13) 0.35100(2) 0.379573(10) 0.01493(8) Uani 1.000000 .
C1 C 0.35837(5) 0.51753(8) 0.38675(4) 0.01690(19) Uani 1.000000 .
H1 H 0.3275(7) 0.5332(12) 0.3558(5) 0.0203(2) Uiso 1.000000 .
C2 C 0.36265(6) 0.61486(12) 0.48963(5) 0.0323(3) Uani 1.000000 .
H2a H 0.3323(9) 0.6453(17) 0.5183(7) 0.0484(4) Uiso 1.000000 .
H2b H 0.3993(9) 0.6773(17) 0.4825(7) 0.0484(4) Uiso 1.000000 .
H2c H 0.3897(9) 0.5420(17) 0.5017(7) 0.0484(4) Uiso 1.000000 .
C3 C 0.24128(6) 0.49933(10) 0.45881(5) 0.0270(2) Uani 1.000000 .
H3a H 0.2536(8) 0.4199(16) 0.4745(6) 0.0404(4) Uiso 1.000000 .
H3b H 0.2063(8) 0.4823(15) 0.4320(6) 0.0404(4) Uiso 1.000000 .
H3c H 0.2174(8) 0.5517(15) 0.4846(6) 0.0404(4) Uiso 1.000000 .
C4 C 0.27173(7) 0.71778(11) 0.41516(6) 0.0372(3) Uani 1.000000 .
H4a H 0.2459(10) 0.7042(18) 0.3826(8) 0.0559(5) Uiso 1.000000 .
H4b H 0.3041(10) 0.7854(19) 0.4084(7) 0.0559(5) Uiso 1.000000 .
H4c H 0.2410(11) 0.7455(18) 0.4430(8) 0.0559(5) Uiso 1.000000 .
C5 C 0.50198(5) 0.56015(9) 0.41579(4) 0.0222(2) Uani 1.000000 .
H5a H 0.4849(8) 0.5433(14) 0.4513(6) 0.0333(3) Uiso 1.000000 .
H5b H 0.5355(8) 0.6263(14) 0.4186(6) 0.0333(3) Uiso 1.000000 .
H5c H 0.5274(8) 0.4839(14) 0.4046(6) 0.0333(3) Uiso 1.000000 .
C6 C 0.46092(5) 0.56983(10) 0.31138(4) 0.0251(2) Uani 1.000000 .
H6a H 0.4773(8) 0.4824(16) 0.3051(6) 0.0377(3) Uiso 1.000000 .
H6b H 0.5035(8) 0.6202(15) 0.3038(6) 0.0377(3) Uiso 1.000000 .
H6c H 0.4211(8) 0.5863(15) 0.2871(6) 0.0377(3) Uiso 1.000000 .
C7 C 0.42456(6) 0.75568(9) 0.37573(5) 0.0264(2) Uani 1.000000 .
H7a H 0.3861(9) 0.7827(15) 0.3525(6) 0.0396(4) Uiso 1.000000 .
H7b H 0.4686(9) 0.7943(15) 0.3663(6) 0.0396(4) Uiso 1.000000 .
H7c H 0.4126(9) 0.7880(16) 0.4111(6) 0.0396(4) Uiso 1.000000 .
C8 C 0.44076(5) 0.26615(8) 0.40951(4) 0.01745(19) Uani 1.000000 .
H8 H 0.4694(7) 0.3352(13) 0.4244(5) 0.0209(2) Uiso 1.000000 .
C9 C 0.53833(6) 0.28783(11) 0.32678(5) 0.0303(3) Uani 1.000000 .
H9a H 0.5775(9) 0.2443(16) 0.3095(7) 0.0455(4) Uiso 1.000000 .
H9b H 0.5591(9) 0.3621(17) 0.3447(7) 0.0455(4) Uiso 1.000000 .
H9c H 0.5031(9) 0.3173(16) 0.2993(7) 0.0455(4) Uiso 1.000000 .
C10 C 0.56783(6) 0.12510(13) 0.40464(5) 0.0350(3) Uani 1.000000 .
H10a H 0.6042(10) 0.0981(18) 0.3790(7) 0.0525(4) Uiso 1.000000 .
H10b H 0.5534(10) 0.0535(18) 0.4263(7) 0.0525(4) Uiso 1.000000 .
H10c H 0.5897(10) 0.1865(17) 0.4277(7) 0.0525(4) Uiso 1.000000 .
C11 C 0.46224(6) 0.07284(10) 0.33386(5) 0.0294(2) Uani 1.000000 .
H11a H 0.4248(9) 0.1008(16) 0.3096(7) 0.0440(4) Uiso 1.000000 .
H11b H 0.4415(9) 0.0051(16) 0.3541(7) 0.0440(4) Uiso 1.000000 .
H11c H 0.4988(9) 0.0368(16) 0.3115(7) 0.0440(4) Uiso 1.000000 .
C12 C 0.48576(6) 0.17008(11) 0.50735(4) 0.0271(2) Uani 1.000000 .
H12b H 0.4667(8) 0.1399(15) 0.5384(6) 0.0406(4) Uiso 1.000000 .
H12c H 0.5066(9) 0.2517(16) 0.5147(6) 0.0406(4) Uiso 1.000000 .
H12a H 0.5229(8) 0.1188(15) 0.4957(6) 0.0406(4) Uiso 1.000000 .
C13 C 0.38574(5) 0.04140(9) 0.45022(4) 0.0231(2) Uani 1.000000 .
H13a H 0.3755(8) -0.0025(14) 0.4838(6) 0.0346(3) Uiso 1.000000 .
H13b H 0.4199(8) -0.0090(14) 0.4313(6) 0.0346(3) Uiso 1.000000 .
H13c H 0.3430(8) 0.0449(14) 0.4306(6) 0.0346(3) Uiso 1.000000 .
C14 C 0.35477(6) 0.26449(10) 0.49921(4) 0.0246(2) Uani 1.000000 .
H14a H 0.3061(8) 0.2670(15) 0.4831(6) 0.0368(3) Uiso 1.000000 .
H14b H 0.3697(8) 0.3474(15) 0.5068(6) 0.0368(3) Uiso 1.000000 .
H14c H 0.3459(8) 0.2276(15) 0.5324(6) 0.0368(3) Uiso 1.000000 .
C15 C 0.21606(5) 0.06601(9) 0.32999(4) 0.0191(2) Uani 1.000000 .
C16 C 0.28085(5) 0.00484(9) 0.32449(4) 0.0230(2) Uani 1.000000 .
H16a H 0.3166(8) 0.0328(14) 0.3502(6) 0.0345(3) Uiso 1.000000 .
H16b H 0.3030(8) 0.0154(14) 0.2905(6) 0.0345(3) Uiso 1.000000 .
H16c H 0.2725(8) -0.0846(14) 0.3301(6) 0.0345(3) Uiso 1.000000 .
C17 C 0.18765(6) 0.03421(9) 0.37836(4) 0.0244(2) Uani 1.000000 .
H17a H 0.1795(8) -0.0537(14) 0.3770(6) 0.0366(3) Uiso 1.000000 .
H17b H 0.1438(8) 0.0770(14) 0.3843(6) 0.0366(3) Uiso 1.000000 .
H17c H 0.2212(8) 0.0483(14) 0.4059(6) 0.0366(3) Uiso 1.000000 .
C18 C 0.16872(6) 0.02891(10) 0.29087(4) 0.0250(2) Uani 1.000000 .
H18a H 0.1661(8) -0.0619(15) 0.2919(6) 0.0375(3) Uiso 1.000000 .
H18b H 0.1834(8) 0.0552(15) 0.2560(6) 0.0375(3) Uiso 1.000000 .
H18c H 0.1204(8) 0.0576(14) 0.2974(6) 0.0375(3) Uiso 1.000000 .
C19 C 0.16497(5) 0.31875(9) 0.31684(4) 0.0190(2) Uani 1.000000 .
C20 C 0.11634(5) 0.30629(10) 0.35716(4) 0.0256(2) Uani 1.000000 .
H20a H 0.0937(8) 0.2258(15) 0.3563(6) 0.0384(3) Uiso 1.000000 .
H20b H 0.0798(8) 0.3686(15) 0.3531(6) 0.0384(3) Uiso 1.000000 .
H20c H 0.1396(8) 0.3160(15) 0.3913(6) 0.0384(3) Uiso 1.000000 .
C21 C 0.13006(6) 0.30034(10) 0.26928(4) 0.0282(2) Uani 1.000000 .
H21a H 0.1634(9) 0.3116(16) 0.2392(7) 0.0423(4) Uiso 1.000000 .
H21b H 0.0943(8) 0.3635(16) 0.2664(6) 0.0423(4) Uiso 1.000000 .
H21c H 0.1059(9) 0.2181(16) 0.2678(6) 0.0423(4) Uiso 1.000000 .
C22 C 0.19341(5) 0.43854(9) 0.31753(4) 0.0232(2) Uani 1.000000 .
H22a H 0.2164(8) 0.4623(14) 0.3515(6) 0.0348(3) Uiso 1.000000 .
H22b H 0.1552(8) 0.4982(14) 0.3115(6) 0.0348(3) Uiso 1.000000 .
H22c H 0.2282(8) 0.4524(14) 0.2900(6) 0.0348(3) Uiso 1.000000 .
C23 C 0.29493(5) 0.25021(8) 0.28277(4) 0.01763(19) Uani 1.000000 .

loop_
_atom_site_aniso_label
_atom_site_aniso_U_11
_atom_site_aniso_U_22
_atom_site_aniso_U_33
_atom_site_aniso_U_12
_atom_site_aniso_U_13
_atom_site_aniso_U_23
S1 0.01858(13) 0.01905(13) 0.01447(12) -0.00395(8) 0.00402(9) -0.00054(8)
S2 0.02027(13) 0.02132(14) 0.01529(13) -0.00274(9) 0.00543(9) 0.00014(8)
S3 0.03170(15) 0.02251(14) 0.01558(13) -0.00404(10) 0.00401(10) -0.00319(9)
P1 0.01797(13) 0.01375(13) 0.01494(13) -0.00167(9) 0.00310(9) -0.00035(8)
Si1 0.02025(14) 0.01587(14) 0.02540(16) -0.00029(10) 0.00882(11) -0.00342(10)
Si2 0.01791(14) 0.01445(14) 0.01988(14) -0.00139(9) 0.00464(10) 0.00115(10)
Si3 0.02015(15) 0.01801(15) 0.02457(16) 0.00334(10) 0.00823(11) 0.00130(10)
Si4 0.01885(14) 0.01593(14) 0.01669(14) -0.00015(9) 0.00217(10) 0.00145(9)
Al1 0.01654(14) 0.01312(14) 0.01522(14) -0.00014(10) 0.00445(10) 0.00008(10)
C1 0.0170(4) 0.0139(4) 0.0199(5) -0.0004(3) 0.0048(4) 0.0000(4)
C2 0.0319(6) 0.0375(7) 0.0276(6) -0.0077(5) 0.0088(5) -0.0122(5)
C3 0.0238(5) 0.0245(6) 0.0328(6) -0.0026(4) 0.0130(4) -0.0045(5)
C4 0.0336(6) 0.0217(6) 0.0568(9) 0.0085(5) 0.0176(6) 0.0029(6)
C5 0.0190(5) 0.0219(5) 0.0257(5) -0.0029(4) 0.0018(4) 0.0013(4)
C6 0.0258(5) 0.0276(6) 0.0221(5) -0.0026(4) 0.0087(4) 0.0021(4)
C7 0.0268(5) 0.0157(5) 0.0367(7) -0.0023(4) 0.0048(5) 0.0023(4)
C8 0.0170(4) 0.0152(5) 0.0202(5) 0.0001(4) 0.0041(4) 0.0014(4)
C9 0.0279(6) 0.0283(6) 0.0351(7) 0.0010(5) 0.0163(5) 0.0042(5)
C10 0.0281(6) 0.0400(7) 0.0370(7) 0.0151(5) 0.0055(5) 0.0016(6)
C11 0.0356(6) 0.0215(5) 0.0312(6) 0.0024(5) 0.0103(5) -0.0044(5)
C12 0.0266(5) 0.0306(6) 0.0240(6) 0.0007(5) -0.0033(4) 0.0023(5)
C13 0.0260(5) 0.0182(5) 0.0251(5) -0.0032(4) 0.0021(4) 0.0020(4)
C14 0.0284(5) 0.0269(6) 0.0185(5) 0.0032(4) 0.0053(4) -0.0003(4)
C15 0.0223(5) 0.0150(5) 0.0201(5) -0.0026(4) 0.0026(4) -0.0004(4)
C16 0.0261(5) 0.0174(5) 0.0255(5) 0.0018(4) 0.0036(4) -0.0002(4)
C17 0.0281(5) 0.0196(5) 0.0256(5) -0.0048(4) 0.0060(4) 0.0024(4)
C18 0.0289(5) 0.0188(5) 0.0273(6) -0.0052(4) -0.0027(4) -0.0023(4)
C19 0.0199(5) 0.0167(5) 0.0204(5) -0.0003(4) 0.0026(4) 0.0008(4)
C20 0.0202(5) 0.0270(6) 0.0298(6) 0.0023(4) 0.0069(4) 0.0051(4)
C21 0.0309(6) 0.0265(6) 0.0271(6) 0.0031(5) -0.0060(5) -0.0008(5)
C22 0.0259(5) 0.0157(5) 0.0281(6) 0.0002(4) 0.0040(4) 0.0017(4)
C23 0.0215(5) 0.0159(4) 0.0156(5) -0.0008(4) 0.0043(4) -0.0009(3)

loop_
_atom_type_symbol
_atom_type_scat_dispersion_real
_atom_type_scat_dispersion_imag
_atom_type_scat_source
_atom_type_scat_dispersion_source
Al 0.21258 0.24606 'NoSpherA2: Chem.Sci. 2021, DOI:10.1039/D0SC05526C' 'Brennan, Cowan, Rev. Sci. Instrum., 1992, 63, 850'
C 0.01788 0.00908 'NoSpherA2: Chem.Sci. 2021, DOI:10.1039/D0SC05526C' 'Brennan, Cowan, Rev. Sci. Instrum., 1992, 63, 850'
H 0.00000 0.00000 'NoSpherA2: Chem.Sci. 2021, DOI:10.1039/D0SC05526C' 'Brennan, Cowan, Rev. Sci. Instrum., 1992, 63, 850'
P 0.29730 0.43501 'NoSpherA2: Chem.Sci. 2021, DOI:10.1039/D0SC05526C' 'Brennan, Cowan, Rev. Sci. Instrum., 1992, 63, 850'
S 0.33376 0.55840 'NoSpherA2: Chem.Sci. 2021, DOI:10.1039/D0SC05526C' 'Brennan, Cowan, Rev. Sci. Instrum., 1992, 63, 850'
Si 0.25463 0.33074 'NoSpherA2: Chem.Sci. 2021, DOI:10.1039/D0SC05526C' 'Brennan, Cowan, Rev. Sci. Instrum., 1992, 63, 850'

loop_
_exptl_crystal_face_index_h
_exptl_crystal_face_index_k
_exptl_crystal_face_index_l
_exptl_crystal_face_perp_dist
-2 2 1 0.1451
1 -1 -1 0.1415
-1 1 -1 0.1564
-2 1 1 0.1357
11 -5 -1 0.1098
-2 0 -1 0.1575
-1 0 0 0.1078
1 0 0 0.0806
0 -1 -2 0.2375
-2 -1 -1 0.1205
-2 0 1 0.1270
2 0 -1 0.1270
1 1 1 0.1519
-12 -3 4 0.1203
12 3 -4 0.1014
-1 0 1 0.1669
-2 -1 1 0.1362
-8 -4 13 0.1888
4 5 -13 0.1901
2 -2 1 0.1681
11 -3 9 0.1571
-12 3 -4 0.1201
13 2 1 0.0640
1 7 5 0.1369

loop_
_geom_angle_atom_site_label_1
_geom_angle_atom_site_label_2
_geom_angle_atom_site_label_3
_geom_angle
_geom_angle_site_symmetry_1
_geom_angle_site_symmetry_3
_geom_angle_publ_flag
Al1 S1 P1 105.259(14) . . ?
C23 S2 Al1 109.50(4) . . ?
C15 P1 S1 105.65(3) . . ?
C19 P1 S1 108.08(4) . . ?
C19 P1 C15 116.55(5) . . ?
C23 P1 S1 110.42(4) . . ?
C23 P1 C15 109.61(5) . . ?
C23 P1 C19 106.51(5) . . ?
C2 Si1 C1 112.42(5) . . ?
C3 Si1 C1 116.39(5) . . ?
C3 Si1 C2 105.49(6) . . ?
C4 Si1 C1 110.10(6) . . ?
C4 Si1 C2 108.96(7) . . ?
C4 Si1 C3 102.86(6) . . ?
C5 Si2 C1 112.07(5) . . ?
C6 Si2 C1 110.45(5) . . ?
C6 Si2 C5 108.91(5) . . ?
C7 Si2 C1 113.99(5) . . ?
C7 Si2 C5 107.25(5) . . ?
C7 Si2 C6 103.74(6) . . ?
C9 Si3 C8 112.05(5) . . ?
C10 Si3 C8 112.13(5) . . ?
C10 Si3 C9 104.87(6) . . ?
C11 Si3 C8 114.62(5) . . ?
C11 Si3 C9 106.16(6) . . ?
C11 Si3 C10 106.31(6) . . ?
C12 Si4 C8 112.31(5) . . ?
C13 Si4 C8 112.52(5) . . ?
C13 Si4 C12 107.70(5) . . ?
C14 Si4 C8 111.67(5) . . ?
C14 Si4 C12 103.22(5) . . ?
C14 Si4 C13 108.94(5) . . ?
S2 Al1 S1 94.007(13) . . ?
C1 Al1 S1 111.04(3) . . ?
C1 Al1 S2 105.09(3) . . ?
C8 Al1 S1 109.79(3) . . ?
C8 Al1 S2 110.67(3) . . ?
C8 Al1 C1 122.41(4) . . ?
Si2 C1 Si1 112.37(5) . . ?
Al1 C1 Si1 122.66(5) . . ?
Al1 C1 Si2 113.13(5) . . ?
H1 C1 Si1 102.5(8) . . ?
H1 C1 Si2 104.0(8) . . ?
H1 C1 Al1 98.5(8) . . ?
H2a C2 Si1 109.5(10) . . ?
H2b C2 Si1 112.5(11) . . ?
H2b C2 H2a 108.9(14) . . ?
H2c C2 Si1 112.4(11) . . ?
H2c C2 H2a 109.4(15) . . ?
H2c C2 H2b 104.0(14) . . ?
H3a C3 Si1 115.2(9) . . ?
H3b C3 Si1 112.4(9) . . ?
H3b C3 H3a 106.7(13) . . ?
H3c C3 Si1 106.6(10) . . ?
H3c C3 H3a 109.6(14) . . ?
H3c C3 H3b 106.0(13) . . ?
H4a C4 Si1 110.7(12) . . ?
H4b C4 Si1 114.9(12) . . ?
H4b C4 H4a 105.7(16) . . ?
H4c C4 Si1 106.7(11) . . ?
H4c C4 H4a 112.5(16) . . ?
H4c C4 H4b 106.5(16) . . ?
H5a C5 Si2 112.2(9) . . ?
H5b C5 Si2 111.0(9) . . ?
H5b C5 H5a 106.9(12) . . ?
H5c C5 Si2 111.9(9) . . ?
H5c C5 H5a 106.1(12) . . ?
H5c C5 H5b 108.4(12) . . ?
H6a C6 Si2 114.2(9) . . ?
H6b C6 Si2 109.5(9) . . ?
H6b C6 H6a 103.4(13) . . ?
H6c C6 Si2 109.3(9) . . ?
H6c C6 H6a 107.5(13) . . ?
H6c C6 H6b 112.9(13) . . ?
H7a C7 Si2 110.9(10) . . ?
H7b C7 Si2 109.2(10) . . ?
H7b C7 H7a 110.7(13) . . ?
H7c C7 Si2 113.5(10) . . ?
H7c C7 H7a 106.1(13) . . ?
H7c C7 H7b 106.3(13) . . ?
Si4 C8 Si3 114.74(5) . . ?
Al1 C8 Si3 118.53(6) . . ?
Al1 C8 Si4 113.59(5) . . ?
H8 C8 Si3 103.7(8) . . ?
H8 C8 Si4 102.0(8) . . ?
H8 C8 Al1 101.0(8) . . ?
H9a C9 Si3 109.5(10) . . ?
H9b C9 Si3 111.5(10) . . ?
H9b C9 H9a 107.1(14) . . ?
H9c C9 Si3 111.1(10) . . ?
H9c C9 H9a 109.0(14) . . ?
H9c C9 H9b 108.6(14) . . ?
H10a C10 Si3 107.4(11) . . ?
H10b C10 Si3 113.4(11) . . ?
H10b C10 H10a 109.7(15) . . ?
H10c C10 Si3 110.6(11) . . ?
H10c C10 H10a 108.0(15) . . ?
H10c C10 H10b 107.7(15) . . ?
H11a C11 Si3 113.7(10) . . ?
H11b C11 Si3 115.1(10) . . ?
H11b C11 H11a 106.0(14) . . ?
H11c C11 Si3 109.0(10) . . ?
H11c C11 H11a 104.7(14) . . ?
H11c C11 H11b 107.7(14) . . ?
H12b C12 Si4 107.0(9) . . ?
H12c C12 Si4 109.6(10) . . ?
H12c C12 H12b 107.7(14) . . ?
H12a C12 Si4 114.5(9) . . ?
H12a C12 H12b 111.0(14) . . ?
H12a C12 H12c 106.8(14) . . ?
H13a C13 Si4 108.7(9) . . ?
H13b C13 Si4 112.6(9) . . ?
H13b C13 H13a 107.5(12) . . ?
H13c C13 Si4 111.5(9) . . ?
H13c C13 H13a 107.7(12) . . ?
H13c C13 H13b 108.7(12) . . ?
H14a C14 Si4 115.3(9) . . ?
H14b C14 Si4 111.5(9) . . ?
H14b C14 H14a 109.0(13) . . ?
H14c C14 Si4 113.1(9) . . ?
H14c C14 H14a 102.1(13) . . ?
H14c C14 H14b 105.0(13) . . ?
C16 C15 P1 106.22(7) . . ?
C17 C15 P1 109.61(7) . . ?
C17 C15 C16 108.56(9) . . ?
C18 C15 P1 113.45(7) . . ?
C18 C15 C16 110.22(9) . . ?
C18 C15 C17 108.67(9) . . ?
H16a C16 C15 112.4(9) . . ?
H16b C16 C15 114.7(9) . . ?
H16b C16 H16a 105.4(12) . . ?
H16c C16 C15 107.7(9) . . ?
H16c C16 H16a 108.0(12) . . ?
H16c C16 H16b 108.4(12) . . ?
H17a C17 C15 105.8(9) . . ?
H17b C17 C15 111.3(9) . . ?
H17b C17 H17a 110.0(12) . . ?
H17c C17 C15 111.2(9) . . ?
H17c C17 H17a 106.7(12) . . ?
H17c C17 H17b 111.7(12) . . ?
H18a C18 C15 107.4(9) . . ?
H18b C18 C15 112.9(9) . . ?
H18b C18 H18a 109.1(13) . . ?
H18c C18 C15 112.1(9) . . ?
H18c C18 H18a 105.2(13) . . ?
H18c C18 H18b 109.7(13) . . ?
C20 C19 P1 108.53(7) . . ?
C21 C19 P1 115.14(8) . . ?
C21 C19 C20 109.12(9) . . ?
C22 C19 P1 105.74(7) . . ?
C22 C19 C20 109.54(9) . . ?
C22 C19 C21 108.64(9) . . ?
H20a C20 C19 111.3(9) . . ?
H20b C20 C19 109.1(9) . . ?
H20b C20 H20a 107.8(13) . . ?
H20c C20 C19 111.1(9) . . ?
H20c C20 H20a 108.0(13) . . ?
H20c C20 H20b 109.4(13) . . ?
H21a C21 C19 111.2(10) . . ?
H21b C21 C19 106.9(10) . . ?
H21b C21 H21a 107.5(13) . . ?
H21c C21 C19 111.7(10) . . ?
H21c C21 H21a 111.5(13) . . ?
H21c C21 H21b 107.8(13) . . ?
H22a C22 C19 114.1(9) . . ?
H22b C22 C19 108.8(9) . . ?
H22b C22 H22a 106.4(12) . . ?
H22c C22 C19 113.0(9) . . ?
H22c C22 H22a 107.6(12) . . ?
H22c C22 H22b 106.4(12) . . ?
S3 C23 S2 123.29(6) . . ?
P1 C23 S2 119.95(6) . . ?
P1 C23 S3 116.74(6) . . ?

loop_
_geom_bond_atom_site_label_1
_geom_bond_atom_site_label_2
_geom_bond_distance
_geom_bond_site_symmetry_2
_geom_bond_publ_flag
S1 P1 2.0165(3) . ?
S1 Al1 2.3363(4) . ?
S2 Al1 2.3565(4) . ?
S2 C23 1.6985(11) . ?
S3 C23 1.6526(10) . ?
P1 C15 1.8780(10) . ?
P1 C19 1.8782(11) . ?
P1 C23 1.8455(11) . ?
Si1 C1 1.8824(10) . ?
Si1 C2 1.8768(13) . ?
Si1 C3 1.8734(12) . ?
Si1 C4 1.8830(14) . ?
Si2 C1 1.8801(10) . ?
Si2 C5 1.8822(11) . ?
Si2 C6 1.8787(12) . ?
Si2 C7 1.8799(12) . ?
Si3 C8 1.8818(11) . ?
Si3 C9 1.8772(12) . ?
Si3 C10 1.8832(13) . ?
Si3 C11 1.8790(13) . ?
Si4 C8 1.8813(11) . ?
Si4 C12 1.8744(12) . ?
Si4 C13 1.8707(11) . ?
Si4 C14 1.8811(12) . ?
Al1 C1 1.9934(10) . ?
Al1 C8 1.9868(11) . ?
C1 H1 1.091(14) . ?
C2 H2a 1.092(19) . ?
C2 H2b 1.08(2) . ?
C2 H2c 1.08(2) . ?
C3 H3a 1.069(18) . ?
C3 H3b 1.062(18) . ?
C3 H3c 1.081(18) . ?
C4 H4a 1.07(2) . ?
C4 H4b 1.06(2) . ?
C4 H4c 1.07(2) . ?
C5 H5a 1.085(17) . ?
C5 H5b 1.050(16) . ?
C5 H5c 1.094(17) . ?
C6 H6a 1.104(18) . ?
C6 H6b 1.088(17) . ?
C6 H6c 1.086(17) . ?
C7 H7a 1.075(18) . ?
C7 H7b 1.058(18) . ?
C7 H7c 1.099(18) . ?
C8 H8 1.093(15) . ?
C9 H9a 1.083(19) . ?
C9 H9b 1.10(2) . ?
C9 H9c 1.12(2) . ?
C10 H10a 1.10(2) . ?
C10 H10b 1.09(2) . ?
C10 H10c 1.07(2) . ?
C11 H11a 1.081(18) . ?
C11 H11b 1.076(19) . ?
C11 H11c 1.080(18) . ?
C12 H12b 1.029(18) . ?
C12 H12c 1.078(18) . ?
C12 H12a 1.036(18) . ?
C13 H13a 1.105(17) . ?
C13 H13b 1.074(17) . ?
C13 H13c 1.040(16) . ?
C14 H14a 1.103(17) . ?
C14 H14b 1.051(18) . ?
C14 H14c 1.052(17) . ?
C15 C16 1.5356(14) . ?
C15 C17 1.5395(15) . ?
C15 C18 1.5329(14) . ?
C16 H16a 1.084(16) . ?
C16 H16b 1.074(17) . ?
C16 H16c 1.085(17) . ?
C17 H17a 1.055(17) . ?
C17 H17b 1.056(17) . ?
C17 H17c 1.051(17) . ?
C18 H18a 1.077(17) . ?
C18 H18b 1.080(17) . ?
C18 H18c 1.077(17) . ?
C19 C20 1.5360(15) . ?
C19 C21 1.5331(15) . ?
C19 C22 1.5363(14) . ?
C20 H20a 1.063(18) . ?
C20 H20b 1.062(17) . ?
C20 H20c 1.077(18) . ?
C21 H21a 1.109(19) . ?
C21 H21b 1.056(18) . ?
C21 H21c 1.095(19) . ?
C22 H22a 1.102(17) . ?
C22 H22b 1.074(16) . ?
C22 H22c 1.079(16) . ?

loop_
_exptl_oxdiff_crystal_face_indexfrac_h
_exptl_oxdiff_crystal_face_indexfrac_k
_exptl_oxdiff_crystal_face_indexfrac_l
_exptl_oxdiff_crystal_face_x
_exptl_oxdiff_crystal_face_y
_exptl_oxdiff_crystal_face_z
-2.0012 1.9995 1.0010 0.1214 -0.0629 0.2718
1.0006 -0.9997 -1.0004 -0.0396 0.0252 -0.1521
-1.0007 1.0000 -0.9993 0.1239 -0.0503 0.0874
-2.0005 0.9994 1.0009 0.0817 0.0261 0.1856
10.8596 -4.5121 -1.3366 -0.5800 -0.1714 -0.7964
-2.0000 -0.0003 -0.9990 0.1263 0.0899 0.0347
-1.0000 -0.0002 0.0004 0.0421 0.0512 0.0335
1.0000 0.0002 -0.0004 -0.0421 -0.0512 -0.0335
0.0005 -0.9998 -1.9999 0.0446 0.0639 -0.1509
-1.9994 -1.0004 -0.9992 0.0866 0.1789 -0.0515
-1.9999 -0.0006 1.0007 0.0420 0.1150 0.0994
1.9999 0.0006 -1.0007 -0.0420 -0.1150 -0.0994
0.9994 1.0002 0.9996 -0.0445 -0.1277 0.0850
-12.1851 -2.7763 4.2921 0.2219 0.9250 0.3084
12.0126 3.1436 -3.6831 -0.2257 -0.9412 -0.2513
-0.9999 -0.0004 1.0003 -0.0001 0.0638 0.0659
-1.9992 -1.0007 1.0006 0.0023 0.2040 0.0132
-7.5522 -3.5690 12.6706 -0.3578 0.8633 0.3558
4.2426 4.9037 -12.9362 0.5613 -0.8160 -0.1384
2.0014 -1.9998 0.9987 -0.2057 0.0880 -0.2072
10.6270 -2.9715 8.5587 -0.9261 -0.1725 -0.3356
-12.1786 2.7949 -3.8554 0.7861 0.3266 0.5247
12.9357 2.0557 1.0897 -0.5089 -0.8318 -0.2216
1.1618 7.4104 4.5900 0.0518 -0.6615 0.7481
